data_4080844
loop_
_publ_author_name
'Fianchini, Mauro'
'Campana, Charles F.'
'Chilukuri, Bhaskar'
'Cundari, Thomas R.'
'Petricek, Vaclav'
'Dias, H. V. Rasika'

_publ_section_title
;
 Use of [SbF6]&#x2212;to Isolate Cationic Copper and Silver Adducts with
 More than One Ethylene on the Metal Center
;
_journal_issue 10
_journal_name_full Organometallics
_journal_page_first 3034
_journal_paper_doi 10.1021/om4002439
_journal_volume 32
_journal_year 2013
_chemical_formula_sum 'C6 H12 Cu F6 Sb'
_chemical_formula_weight 383.45
_chemical_name_common '[(C2H4)3Cu]7[SbF6]7'
_space_group_crystal_system orthorhombic
_space_group_IT_number 31
_space_group_name_Hall 'P -2ab 2ab'
_space_group_name_H-M_alt 'P 21 m n'
_symmetry_space_group_name_Hall 'P -2ab 2ab'
_symmetry_space_group_name_H-M 'P 21 m n'
_atom_sites_solution_hydrogens geom
_atom_sites_solution_primary direct
_atom_sites_solution_secondary difmap
_audit_creation_method SHELXL-2013
_audit_update_record
;
2013-04-30 # Formatted by publCIF
;
_cell_angle_alpha 90
_cell_angle_beta 90
_cell_angle_gamma 90
_cell_formula_units_Z 14
_cell_length_a 7.0967(6)
_cell_length_b 10.4376(9)
_cell_length_c 54.077(5)
_cell_measurement_reflns_used 9820
_cell_measurement_temperature 100(2)
_cell_measurement_theta_max 27.49
_cell_measurement_theta_min 2.26
_cell_volume 4005.6(6)
_computing_cell_refinement 'Bruker SAINT'
_computing_data_collection 'Bruker SMART-APEX'
_computing_data_reduction 'Bruker SAINT'
_computing_molecular_graphics 'Bruker SHELXTL'
_computing_publication_material 'Bruker SHELXTL'
_computing_structure_refinement 'SHELXL-2013 (Sheldrick, 2013)'
_computing_structure_solution 'SHELXS-97 (Sheldrick, 2008)'
_diffrn_ambient_temperature 100(2)
_diffrn_detector_area_resol_mean 8.3333
_diffrn_measured_fraction_theta_full 0.993
_diffrn_measured_fraction_theta_max 0.993
_diffrn_measurement_device_type 'Bruker Smart APEX CCD'
_diffrn_measurement_method '\f and \w scans'
_diffrn_radiation_type MoK\a
_diffrn_radiation_wavelength 0.71073
_diffrn_reflns_av_R_equivalents 0.0326
_diffrn_reflns_av_unetI/netI 0.0314
_diffrn_reflns_Laue_measured_fraction_full 0.993
_diffrn_reflns_Laue_measured_fraction_max 0.993
_diffrn_reflns_limit_h_max 9
_diffrn_reflns_limit_h_min -9
_diffrn_reflns_limit_k_max 13
_diffrn_reflns_limit_k_min -13
_diffrn_reflns_limit_l_max 69
_diffrn_reflns_limit_l_min -70
_diffrn_reflns_number 34709
_diffrn_reflns_point_group_measured_fraction_full 0.996
_diffrn_reflns_point_group_measured_fraction_max 0.996
_diffrn_reflns_theta_full 25.242
_diffrn_reflns_theta_max 27.497
_diffrn_reflns_theta_min 1.883
_diffrn_source 'fine-focus sealed tube'
_exptl_absorpt_coefficient_mu 4.259
_exptl_absorpt_correction_T_max 0.7842
_exptl_absorpt_correction_T_min 0.6290
_exptl_absorpt_correction_type multi-scan
_exptl_absorpt_process_details 'SADABS V2008/1 (Bruker AXS Inc.)'
_exptl_crystal_colour colorless
_exptl_crystal_density_diffrn 2.225
_exptl_crystal_description cube
_exptl_crystal_F_000 2548
_exptl_crystal_size_max 0.120
_exptl_crystal_size_mid 0.110
_exptl_crystal_size_min 0.060
_refine_diff_density_max 6.286
_refine_diff_density_min -4.242
_refine_diff_density_rms 0.270
_refine_ls_abs_structure_details
; 
 Refined as a perfect inversion twin. 
;
_refine_ls_abs_structure_Flack 0.51(3)
_refine_ls_extinction_method none
_refine_ls_goodness_of_fit_ref 1.085
_refine_ls_hydrogen_treatment constr
_refine_ls_matrix_type full
_refine_ls_number_parameters 831
_refine_ls_number_reflns 9575
_refine_ls_number_restraints 2669
_refine_ls_restrained_S_all 1.082
_refine_ls_R_factor_all 0.0820
_refine_ls_R_factor_gt 0.0729
_refine_ls_shift/su_max 0.081
_refine_ls_shift/su_mean 0.009
_refine_ls_structure_factor_coef Fsqd
_refine_ls_weighting_details
; 
 w=1/[\s^2^(Fo^2^)+(0.0636P)^2^+80.3832P] 
 where P=(Fo^2^+2Fc^2^)/3 
;
_refine_ls_weighting_scheme calc
_refine_ls_wR_factor_gt 0.1687
_refine_ls_wR_factor_ref 0.1780
_reflns_Friedel_coverage 0.856
_reflns_Friedel_fraction_full 0.999
_reflns_Friedel_fraction_max 0.999
_reflns_number_gt 8534
_reflns_number_total 9575
_reflns_threshold_expression 'I > 2\s(I)'
_cod_data_source_file om4002439_si_002.cif
_cod_data_source_block dias517c
_cod_database_code 4080844
_shelx_space_group_comment
; 
The symmetry employed for this shelxl refinement is uniquely defined 
by the following loop, which should always be used as a source of 
symmetry information in preference to the above space-group names. 
They are only intended as comments. 
;
_shelxl_version_number 2013-2

loop_
_space_group_symop_operation_xyz
'x, y, z'
'x+1/2, -y+1/2, -z'
'x+1/2, y+1/2, -z'
'x, -y, z'

loop_
_atom_site_label
_atom_site_type_symbol
_atom_site_fract_x
_atom_site_fract_y
_atom_site_fract_z
_atom_site_U_iso_or_equiv
_atom_site_adp_type
_atom_site_occupancy
_atom_site_site_symmetry_order
_atom_site_calc_flag
_atom_site_refinement_flags_posn
_atom_site_refinement_flags_adp
_atom_site_refinement_flags_occupancy
_atom_site_disorder_assembly
_atom_site_disorder_group
Cu1 Cu 0.49997(10) 0.50844(16) 0.03160(2) 0.01875(18) Uani 0.5 1 d D U P A -1
C11 C 0.4582(8) 0.3010(4) 0.0318(2) 0.046(2) Uani 0.5 1 d D U P A -1
H11A H 0.4810 0.2559 0.0160 0.055 Uiso 0.5 1 calc R U P A -1
H11B H 0.5071 0.2543 0.0464 0.055 Uiso 0.5 1 calc R U P A -1
C12 C 0.2898(7) 0.3570(5) 0.0344(2) 0.0456(18) Uani 0.5 1 d D U P A -1
H12A H 0.2279 0.3468 0.0507 0.055 Uiso 0.5 1 calc R U P A -1
H12B H 0.2018 0.3485 0.0203 0.055 Uiso 0.5 1 calc R U P A -1
C13 C 0.2679(7) 0.6380(5) 0.0406(2) 0.063(3) Uani 0.5 1 d D U P A -1
H13A H 0.1717 0.6506 0.0276 0.076 Uiso 0.5 1 calc R U P A -1
H13B H 0.2135 0.6295 0.0574 0.076 Uiso 0.5 1 calc R U P A -1
C14 C 0.4289(8) 0.7114(4) 0.0387(2) 0.045(2) Uani 0.5 1 d D U P A -1
H14A H 0.4779 0.7491 0.0542 0.054 Uiso 0.5 1 calc R U P A -1
H14B H 0.4361 0.7702 0.0243 0.054 Uiso 0.5 1 calc R U P A -1
C15 C 0.7790(7) 0.5880(4) 0.02317(15) 0.0220(10) Uani 0.5 1 d D U P A -1
H15A H 0.7905 0.6360 0.0074 0.026 Uiso 0.5 1 calc R U P A -1
H15B H 0.8469 0.6287 0.0371 0.026 Uiso 0.5 1 calc R U P A -1
C16 C 0.7915(7) 0.4579(4) 0.02158(15) 0.0220(10) Uani 0.5 1 d D U P A -1
H16A H 0.8671 0.4147 0.0345 0.026 Uiso 0.5 1 calc R U P A -1
H16B H 0.8106 0.4219 0.0048 0.026 Uiso 0.5 1 calc R U P A -1
Cu2 Cu 0.62943(11) 0.5055(2) 0.17499(2) 0.02227(19) Uani 0.5 1 d D U P B -1
C21 C 0.3312(6) 0.4530(5) 0.17079(19) 0.0422(18) Uani 0.5 1 d D U P B -1
H21A H 0.2946 0.4148 0.1547 0.051 Uiso 0.5 1 calc R U P B -1
H21B H 0.2712 0.4108 0.1852 0.051 Uiso 0.5 1 calc R U P B -1
C22 C 0.3411(7) 0.5796(5) 0.1715(2) 0.047(2) Uani 0.5 1 d D U P B -1
H22A H 0.2876 0.6213 0.1864 0.056 Uiso 0.5 1 calc R U P B -1
H22B H 0.3109 0.6253 0.1560 0.056 Uiso 0.5 1 calc R U P B -1
C23 C 0.7122(8) 0.7066(4) 0.1722(3) 0.061(3) Uani 0.5 1 d D U P B -1
H23A H 0.6980 0.7469 0.1558 0.073 Uiso 0.5 1 calc R U P B -1
H23B H 0.6724 0.7629 0.1860 0.073 Uiso 0.5 1 calc R U P B -1
C24 C 0.8743(7) 0.6367(5) 0.1760(3) 0.056(3) Uani 0.5 1 d D U P B -1
H24A H 0.9374 0.6475 0.1922 0.067 Uiso 0.5 1 calc R U P B -1
H24B H 0.9630 0.6315 0.1619 0.067 Uiso 0.5 1 calc R U P B -1
C25 C 0.8458(7) 0.3592(5) 0.1804(2) 0.047(2) Uani 0.5 1 d D U P B -1
H25A H 0.9331 0.3445 0.1665 0.057 Uiso 0.5 1 calc R U P B -1
H25B H 0.9088 0.3583 0.1968 0.057 Uiso 0.5 1 calc R U P B -1
C26 C 0.6744(8) 0.2997(4) 0.1791(2) 0.041(2) Uani 0.5 1 d D U P B -1
H26A H 0.6271 0.2603 0.1945 0.049 Uiso 0.5 1 calc R U P B -1
H26B H 0.6514 0.2466 0.1642 0.049 Uiso 0.5 1 calc R U P B -1
Cu3 Cu 0.36299(10) 0.4946(2) 0.32395(2) 0.02119(18) Uani 0.5 1 d D U P C -1
C31 C 0.3158(7) 0.2882(4) 0.32679(16) 0.0258(11) Uani 0.5 1 d D U P C -1
H31A H 0.3640 0.2353 0.3130 0.031 Uiso 0.5 1 calc R U P C -1
H31B H 0.3372 0.2493 0.3432 0.031 Uiso 0.5 1 calc R U P C -1
C32 C 0.1489(6) 0.3441(5) 0.32328(17) 0.0258(11) Uani 0.5 1 d D U P C -1
H32A H 0.0604 0.3420 0.3374 0.031 Uiso 0.5 1 calc R U P C -1
H32B H 0.0872 0.3280 0.3072 0.031 Uiso 0.5 1 calc R U P C -1
C33 C 0.1252(6) 0.6268(5) 0.3204(2) 0.039(2) Uani 0.5 1 d D U P C -1
H33A H 0.0500 0.6198 0.3050 0.047 Uiso 0.5 1 calc R U P C -1
H33B H 0.0473 0.6396 0.3354 0.047 Uiso 0.5 1 calc R U P C -1
C34 C 0.2874(8) 0.6980(4) 0.3189(2) 0.0367(19) Uani 0.5 1 d D U P C -1
H34A H 0.3140 0.7560 0.3329 0.044 Uiso 0.5 1 calc R U P C -1
H34B H 0.3167 0.7361 0.3026 0.044 Uiso 0.5 1 calc R U P C -1
C35 C 0.6489(7) 0.5726(5) 0.3278(3) 0.054(3) Uani 0.5 1 d D U P C -1
H35A H 0.6991 0.6203 0.3134 0.065 Uiso 0.5 1 calc R U P C -1
H35B H 0.6798 0.6129 0.3438 0.065 Uiso 0.5 1 calc R U P C -1
C36 C 0.6621(7) 0.4413(5) 0.3267(2) 0.050(2) Uani 0.5 1 d D U P C -1
H36A H 0.7013 0.3975 0.3421 0.060 Uiso 0.5 1 calc R U P C -1
H36B H 0.7206 0.4048 0.3117 0.060 Uiso 0.5 1 calc R U P C -1
Cu4 Cu 0.49994(9) 0.48339(8) 0.46798(2) 0.00989(19) Uani 0.5 1 d D U P D -1
C41 C 0.7134(7) 0.3377(5) 0.45987(16) 0.0273(14) Uani 0.5 1 d D U P D -1
H41A H 0.7693 0.3400 0.4431 0.033 Uiso 0.5 1 calc R U P D -1
H41B H 0.8069 0.3206 0.4731 0.033 Uiso 0.5 1 calc R U P D -1
C42 C 0.5486(8) 0.2784(4) 0.46200(17) 0.0304(15) Uani 0.5 1 d D U P D -1
H42A H 0.5331 0.2222 0.4766 0.036 Uiso 0.5 1 calc R U P D -1
H42B H 0.4955 0.2415 0.4466 0.036 Uiso 0.5 1 calc R U P D -1
C43 C 0.2096(6) 0.4241(5) 0.47631(18) 0.0370(18) Uani 0.5 1 d D U P D -1
H43A H 0.1317 0.3971 0.4620 0.044 Uiso 0.5 1 calc R U P D -1
H43B H 0.1924 0.3692 0.4911 0.044 Uiso 0.5 1 calc R U P D -1
C44 C 0.2216(7) 0.5540(5) 0.48051(17) 0.0372(17) Uani 0.5 1 d D U P D -1
H44A H 0.2130 0.5822 0.4980 0.045 Uiso 0.5 1 calc R U P D -1
H44B H 0.1522 0.6100 0.4689 0.045 Uiso 0.5 1 calc R U P D -1
C45 C 0.5710(7) 0.6868(4) 0.46771(15) 0.0232(13) Uani 0.5 1 d D U P D -1
H45A H 0.5259 0.7369 0.4533 0.028 Uiso 0.5 1 calc R U P D -1
H45B H 0.5584 0.7328 0.4836 0.028 Uiso 0.5 1 calc R U P D -1
C46 C 0.7327(6) 0.6182(5) 0.46438(18) 0.0308(17) Uani 0.5 1 d D U P D -1
H46A H 0.8246 0.6201 0.4781 0.037 Uiso 0.5 1 calc R U P D -1
H46B H 0.7921 0.6242 0.4479 0.037 Uiso 0.5 1 calc R U P D -1
Cu5 Cu 0.35660(9) 0.50836(17) 0.60948(2) 0.01741(17) Uani 0.5 1 d D U P E -1
C51 C 0.3245(8) 0.2998(4) 0.6070(2) 0.049(2) Uani 0.5 1 d D U P E -1
H51A H 0.3907 0.2571 0.5932 0.058 Uiso 0.5 1 calc R U P E -1
H51B H 0.3323 0.2518 0.6228 0.058 Uiso 0.5 1 calc R U P E -1
C52 C 0.1587(7) 0.3525(5) 0.6017(2) 0.060(3) Uani 0.5 1 d D U P E -1
H52A H 0.0569 0.3392 0.6140 0.072 Uiso 0.5 1 calc R U P E -1
H52B H 0.1154 0.3445 0.5844 0.072 Uiso 0.5 1 calc R U P E -1
C53 C 0.1208(7) 0.6350(5) 0.5998(2) 0.056(2) Uani 0.5 1 d D U P E -1
H53A H 0.0702 0.6265 0.5829 0.067 Uiso 0.5 1 calc R U P E -1
H53B H 0.0215 0.6453 0.6125 0.067 Uiso 0.5 1 calc R U P E -1
C54 C 0.2783(8) 0.7104(4) 0.6025(2) 0.042(2) Uani 0.5 1 d D U P E -1
H54A H 0.2803 0.7686 0.6170 0.051 Uiso 0.5 1 calc R U P E -1
H54B H 0.3291 0.7497 0.5872 0.051 Uiso 0.5 1 calc R U P E -1
C55 C 0.6203(6) 0.5927(4) 0.62250(15) 0.0236(11) Uani 0.5 1 d D U P E -1
H55A H 0.6943 0.6412 0.6101 0.028 Uiso 0.5 1 calc R U P E -1
H55B H 0.6165 0.6344 0.6389 0.028 Uiso 0.5 1 calc R U P E -1
C56 C 0.6429(6) 0.4631(4) 0.62242(15) 0.0236(11) Uani 0.5 1 d D U P E -1
H56A H 0.6530 0.4210 0.6388 0.028 Uiso 0.5 1 calc R U P E -1
H56B H 0.7309 0.4279 0.6099 0.028 Uiso 0.5 1 calc R U P E -1
Cu6 Cu 0.50156(16) 0.51836(8) 0.75015(2) 0.0252(2) Uani 0.5 1 d D U P F -1
C61 C 0.2547(8) 0.4488(5) 0.77015(17) 0.1415(16) Uani 0.5 1 d D U P F -1
H61A H 0.1583 0.4036 0.7602 0.170 Uiso 0.5 1 calc R U P F -1
H61B H 0.2787 0.4081 0.7864 0.170 Uiso 0.5 1 calc R U P F -1
C62 C 0.2473(8) 0.5783(5) 0.76991(17) 0.1430(16) Uani 0.5 1 d D U P F -1
H62A H 0.2668 0.6219 0.7860 0.172 Uiso 0.5 1 calc R U P F -1
H62B H 0.1463 0.6174 0.7598 0.172 Uiso 0.5 1 calc R U P F -1
C63 C 0.5440(10) 0.7252(4) 0.74556(19) 0.104(2) Uani 0.5 1 d D U P F -1
H63A H 0.4501 0.7707 0.7353 0.125 Uiso 0.5 1 calc R U P F -1
H63B H 0.5813 0.7733 0.7606 0.125 Uiso 0.5 1 calc R U P F -1
C64 C 0.6875(8) 0.6630(5) 0.73299(16) 0.1055(17) Uani 0.5 1 d D U P F -1
H64A H 0.8157 0.6712 0.7400 0.127 Uiso 0.5 1 calc R U P F -1
H64B H 0.6844 0.6686 0.7147 0.127 Uiso 0.5 1 calc R U P F -1
C65 C 0.7062(8) 0.3848(5) 0.73476(13) 0.0478(13) Uani 0.5 1 d D U P F -1
H65A H 0.7081 0.3766 0.7165 0.057 Uiso 0.5 1 calc R U P F -1
H65B H 0.8333 0.3856 0.7423 0.057 Uiso 0.5 1 calc R U P F -1
C66 C 0.5697(9) 0.3157(4) 0.74708(16) 0.0538(17) Uani 0.5 1 d D U P F -1
H66A H 0.6097 0.2722 0.7625 0.065 Uiso 0.5 1 calc R U P F -1
H66B H 0.4845 0.2632 0.7367 0.065 Uiso 0.5 1 calc R U P F -1
Cu7 Cu 0.64724(11) 0.51198(11) 0.89083(2) 0.01670(18) Uani 0.5 1 d D U P G -1
C71 C 0.3773(7) 0.4550(5) 0.87452(14) 0.0318(11) Uani 0.5 1 d D U P G -1
H71A H 0.3796 0.4309 0.8568 0.038 Uiso 0.5 1 calc R U P G -1
H71B H 0.2967 0.3983 0.8847 0.038 Uiso 0.5 1 calc R U P G -1
C72 C 0.3673(7) 0.5794(5) 0.87943(15) 0.0318(11) Uani 0.5 1 d D U P G -1
H72A H 0.2804 0.6050 0.8929 0.038 Uiso 0.5 1 calc R U P G -1
H72B H 0.3634 0.6376 0.8650 0.038 Uiso 0.5 1 calc R U P G -1
C73 C 0.6967(8) 0.7144(4) 0.89984(16) 0.0386(16) Uani 0.5 1 d D U P G -1
H73A H 0.7000 0.7746 0.8857 0.046 Uiso 0.5 1 calc R U P G -1
H73B H 0.6278 0.7485 0.9143 0.046 Uiso 0.5 1 calc R U P G -1
C74 C 0.8603(7) 0.6497(5) 0.90475(17) 0.0521(18) Uani 0.5 1 d D U P G -1
H74A H 0.8960 0.6416 0.9224 0.063 Uiso 0.5 1 calc R U P G -1
H74B H 0.9683 0.6677 0.8937 0.063 Uiso 0.5 1 calc R U P G -1
C75 C 0.8718(7) 0.3714(5) 0.89527(18) 0.0421(16) Uani 0.5 1 d D U P G -1
H75A H 0.9635 0.3649 0.8815 0.050 Uiso 0.5 1 calc R U P G -1
H75B H 0.9308 0.3665 0.9118 0.050 Uiso 0.5 1 calc R U P G -1
C76 C 0.7058(8) 0.3064(4) 0.89231(16) 0.0361(14) Uani 0.5 1 d D U P G -1
H76A H 0.6578 0.2598 0.9070 0.043 Uiso 0.5 1 calc R U P G -1
H76B H 0.6905 0.2583 0.8767 0.043 Uiso 0.5 1 calc R U P G -1
Sb1 Sb -0.22719(10) 0.5010(3) 0.10077(2) 0.04548(12) Uani 0.5 1 d D U P H -1
F1A F -0.4270(5) 0.4689(4) 0.07925(6) 0.0439(11) Uani 0.5 1 d D U P H -1
F2A F -0.3979(6) 0.5577(4) 0.12461(7) 0.0639(11) Uani 0.5 1 d D U P H -1
F3A F -0.2421(6) 0.3357(3) 0.11285(8) 0.0547(13) Uani 0.5 1 d D U P H -1
F4A F -0.0285(5) 0.5373(4) 0.12241(6) 0.0636(12) Uani 0.5 1 d D U P H -1
F5A F -0.0557(5) 0.4504(4) 0.07679(6) 0.0530(11) Uani 0.5 1 d D U P H -1
F6A F -0.2123(7) 0.6697(3) 0.08863(8) 0.0697(15) Uani 0.5 1 d D U P H -1
Sb2 Sb 0.46304(11) 0.51089(9) 0.24743(2) 0.04548(12) Uani 0.5 1 d D U P I -1
F1B F 0.4473(12) 0.6748(4) 0.26023(11) 0.0780(14) Uani 0.5 1 d D U P I -1
F2B F 0.6755(6) 0.4907(10) 0.26335(8) 0.0644(8) Uani 0.5 1 d D U P I -1
F3B F 0.3172(8) 0.4559(6) 0.27475(8) 0.0724(11) Uani 0.5 1 d D U P I -1
F4B F 0.4534(13) 0.3406(4) 0.23592(11) 0.0796(15) Uani 0.5 1 d D U P I -1
F5B F 0.2426(7) 0.5442(6) 0.22932(10) 0.0644(8) Uani 0.5 1 d D U P I -1
F6B F 0.6029(8) 0.5560(6) 0.22002(8) 0.0673(11) Uani 0.5 1 d D U P I -1
Sb3 Sb 0.22603(6) 0.49470(15) 0.39904(2) 0.02532(10) Uani 0.5 1 d D U P J -1
F1C F 0.2081(10) 0.3288(4) 0.41231(11) 0.0645(13) Uani 0.5 1 d D U P J -1
F2C F 0.0219(6) 0.4574(5) 0.37822(8) 0.0442(11) Uani 0.5 1 d D U P J -1
F3C F 0.0597(6) 0.5506(5) 0.42357(8) 0.0437(10) Uani 0.5 1 d D U P J -1
F4C F 0.2486(9) 0.6585(4) 0.38620(10) 0.0522(13) Uani 0.5 1 d D U P J -1
F5C F 0.4286(5) 0.5251(6) 0.42015(7) 0.0472(11) Uani 0.5 1 d D U P J -1
F6C F 0.3882(7) 0.4373(6) 0.37435(8) 0.0763(11) Uani 0.5 1 d D U P J -1
Sb4 Sb 0.65052(6) 0.51138(13) 0.54215(2) 0.03303(14) Uani 0.5 1 d D U P K -1
F1D F 0.7929(9) 0.4270(6) 0.56621(9) 0.0925(11) Uani 0.5 1 d D U P K -1
F2D F 0.4373(6) 0.4851(9) 0.56157(8) 0.0833(12) Uani 0.5 1 d D U P K -1
F3D F 0.6980(8) 0.6661(4) 0.55830(9) 0.0484(11) Uani 0.5 1 d D U P K -1
F4D F 0.5123(8) 0.5948(6) 0.51783(8) 0.0668(11) Uani 0.5 1 d D U P K -1
F5D F 0.8697(6) 0.5294(5) 0.52351(10) 0.0632(13) Uani 0.5 1 d D U P K -1
F6D F 0.6014(9) 0.3553(4) 0.52633(10) 0.0496(11) Uani 0.5 1 d D U P K -1
Sb5 Sb 0.21268(7) 0.50534(18) 0.68311(2) 0.03161(12) Uani 0.5 1 d D U P L -1
F1E F 0.1567(14) 0.4032(6) 0.71023(9) 0.133(2) Uani 0.5 1 d D U P L -1
F2E F -0.0433(6) 0.5072(11) 0.67517(15) 0.1307(16) Uani 0.5 1 d D U P L -1
F3E F 0.1839(12) 0.6517(5) 0.70212(10) 0.0806(19) Uani 0.5 1 d D U P L -1
F4E F 0.2674(12) 0.6051(6) 0.65539(10) 0.107(4) Uiso 0.5 1 d D . P L -1
F5E F 0.4641(7) 0.4941(13) 0.68977(15) 0.139(4) Uiso 0.5 1 d D . P L -1
F6E F 0.2271(12) 0.3609(5) 0.66251(11) 0.1027(15) Uani 0.5 1 d D U P L -1
Sb6 Sb 0.79051(8) 0.51392(6) 0.81721(2) 0.02959(13) Uani 0.5 1 d D U P M -1
F1F F 0.5247(6) 0.5334(6) 0.81838(14) 0.0696(10) Uani 0.5 1 d D U P M -1
F2F F 0.7427(10) 0.3659(4) 0.83554(10) 0.0675(11) Uani 0.5 1 d D U P M -1
F3F F 0.8032(11) 0.6147(5) 0.84554(8) 0.0686(12) Uani 0.5 1 d D U P M -1
F4F F 1.0518(5) 0.4918(10) 0.81733(12) 0.0696(10) Uani 0.5 1 d D U P M -1
F5F F 0.8252(10) 0.6578(4) 0.79765(9) 0.0698(11) Uani 0.5 1 d D U P M -1
F6F F 0.7699(11) 0.4110(5) 0.78914(8) 0.0802(12) Uani 0.5 1 d D U P M -1
Sb7 Sb 0.34899(7) 0.47922(4) 0.95788(2) 0.02120(15) Uani 0.5 1 d D U P N -1
F1G F 0.2142(8) 0.5651(6) 0.93277(9) 0.0632(10) Uani 0.5 1 d D U P N -1
F2G F 0.5671(5) 0.4994(12) 0.93894(7) 0.0436(10) Uani 0.5 1 d D U P N -1
F3G F 0.3894(10) 0.6392(4) 0.97298(12) 0.0787(13) Uani 0.5 1 d D U P N -1
F4G F 0.4811(9) 0.3968(6) 0.98259(9) 0.0860(11) Uani 0.5 1 d D U P N -1
F5G F 0.1261(6) 0.4612(6) 0.97531(10) 0.0635(13) Uani 0.5 1 d D U P N -1
F6G F 0.3081(11) 0.3252(4) 0.94187(11) 0.0711(13) Uani 0.5 1 d D U P N -1

loop_
_atom_site_aniso_label
_atom_site_aniso_U_11
_atom_site_aniso_U_22
_atom_site_aniso_U_33
_atom_site_aniso_U_23
_atom_site_aniso_U_13
_atom_site_aniso_U_12
Cu1 0.0224(3) 0.0203(4) 0.0135(3) 0.0018(7) -0.0011(3) -0.0047(6)
C11 0.0493(19) 0.0281(12) 0.061(6) -0.006(3) 0.016(4) -0.0247(13)
C12 0.0419(15) 0.0533(14) 0.042(5) -0.009(4) 0.015(3) -0.0280(12)
C13 0.0439(15) 0.0554(15) 0.091(8) 0.002(4) 0.032(3) 0.0115(13)
C14 0.0468(19) 0.0323(12) 0.055(6) -0.013(3) 0.003(3) 0.0125(13)
C15 0.0301(9) 0.010(2) 0.026(2) -0.0008(16) 0.0037(14) -0.0066(8)
C16 0.0301(9) 0.010(2) 0.026(2) -0.0008(16) 0.0037(14) -0.0066(8)
Cu2 0.0310(4) 0.0170(3) 0.0188(3) 0.0044(10) -0.0009(3) -0.0051(9)
C21 0.0316(12) 0.0372(18) 0.058(5) -0.002(4) -0.037(3) -0.0043(12)
C22 0.0319(12) 0.0355(17) 0.073(7) -0.002(5) 0.012(4) 0.0125(13)
C23 0.0540(18) 0.0218(12) 0.107(8) 0.002(4) 0.048(4) -0.0088(12)
C24 0.0433(14) 0.0352(15) 0.088(8) -0.019(5) 0.012(5) -0.0193(12)
C25 0.0267(14) 0.0373(14) 0.078(7) 0.017(4) 0.010(4) 0.0049(13)
C26 0.0371(18) 0.0196(12) 0.065(6) -0.006(4) -0.003(4) 0.0042(12)
Cu3 0.0127(3) 0.0237(3) 0.0272(3) -0.0066(11) 0.0097(3) 0.0028(8)
C31 0.0151(13) 0.0273(9) 0.035(3) 0.017(2) 0.000(2) 0.0015(9)
C32 0.0151(13) 0.0273(9) 0.035(3) 0.017(2) 0.000(2) 0.0015(9)
C33 0.0277(14) 0.0248(15) 0.064(6) 0.004(4) -0.013(4) 0.0043(12)
C34 0.0350(18) 0.0236(12) 0.051(5) -0.006(3) -0.002(4) -0.0008(12)
C35 0.0201(12) 0.0315(17) 0.110(8) -0.034(5) 0.011(4) -0.0020(12)
C36 0.0164(12) 0.0326(17) 0.100(7) -0.049(4) -0.007(4) 0.0010(12)
Cu4 0.0083(3) 0.0090(4) 0.0124(3) -0.0008(3) -0.0009(2) 0.0018(3)
C41 0.0317(15) 0.0225(14) 0.028(4) -0.012(3) 0.008(2) 0.0109(13)
C42 0.0422(19) 0.0108(12) 0.038(4) -0.012(3) -0.009(3) 0.0012(13)
C43 0.0140(13) 0.0450(18) 0.052(5) 0.017(3) 0.005(2) -0.0055(13)
C44 0.0134(13) 0.0497(18) 0.048(5) -0.008(3) 0.004(2) 0.0098(13)
C45 0.0320(18) 0.0108(12) 0.027(3) 0.008(3) -0.017(3) 0.0005(12)
C46 0.0173(14) 0.0214(14) 0.054(5) 0.017(3) -0.010(3) -0.0076(12)
Cu5 0.0081(3) 0.0275(4) 0.0166(3) 0.0032(7) 0.0006(2) -0.0090(6)
C51 0.0209(19) 0.0330(12) 0.092(7) -0.011(3) 0.004(3) -0.0197(13)
C52 0.0203(15) 0.0525(14) 0.106(8) -0.020(4) -0.008(2) -0.0182(13)
C53 0.0177(15) 0.0603(15) 0.090(7) 0.023(4) -0.007(2) 0.0028(13)
C54 0.0210(19) 0.0393(12) 0.066(6) 0.013(3) 0.003(2) 0.0081(13)
C55 0.0113(9) 0.016(2) 0.044(3) -0.0115(15) 0.0033(12) -0.0019(8)
C56 0.0113(9) 0.016(2) 0.044(3) -0.0115(15) 0.0033(12) -0.0019(8)
Cu6 0.0363(4) 0.0229(5) 0.0163(3) 0.0029(6) 0.0008(3) -0.0032(6)
C61 0.1027(17) 0.1532(18) 0.168(4) 0.035(2) 0.1006(14) -0.0091(15)
C62 0.1095(17) 0.1565(19) 0.163(4) 0.006(3) 0.0902(14) 0.0528(15)
C63 0.105(3) 0.0238(12) 0.184(6) 0.033(2) -0.022(2) 0.0198(15)
C64 0.087(2) 0.0504(15) 0.179(5) 0.035(2) 0.0250(16) -0.0341(15)
C65 0.0686(19) 0.0536(15) 0.021(3) -0.015(2) 0.0003(15) 0.0230(15)
C66 0.074(2) 0.0217(12) 0.066(5) 0.005(2) -0.032(2) 0.0020(14)
Cu7 0.0206(3) 0.0077(3) 0.0218(3) 0.0032(5) -0.0019(3) -0.0037(4)
C71 0.0389(10) 0.0167(19) 0.040(3) -0.0160(17) -0.0189(12) 0.0049(9)
C72 0.0389(10) 0.0167(19) 0.040(3) -0.0160(17) -0.0189(12) 0.0049(9)
C73 0.049(2) 0.0231(12) 0.043(4) -0.028(2) 0.009(2) -0.0153(13)
C74 0.0351(16) 0.0568(15) 0.064(5) -0.037(2) -0.0006(19) -0.0182(14)
C75 0.0482(15) 0.0501(15) 0.028(4) -0.003(3) -0.006(3) 0.0285(12)
C76 0.069(2) 0.0189(12) 0.021(4) 0.000(2) -0.009(3) 0.0200(13)
Sb1 0.0857(3) 0.03156(17) 0.01913(13) -0.0072(4) 0.00718(18) -0.0005(6)
F1A 0.0555(15) 0.042(3) 0.0340(15) 0.0054(15) 0.0050(13) 0.0069(16)
F2A 0.0785(17) 0.073(2) 0.0401(16) -0.0114(16) 0.0197(14) -0.0024(19)
F3A 0.059(3) 0.0526(13) 0.053(2) 0.0252(14) 0.0027(18) 0.0016(15)
F4A 0.0766(16) 0.087(3) 0.0275(15) -0.0048(17) 0.0037(13) -0.0202(18)
F5A 0.0569(16) 0.074(2) 0.0279(15) -0.0005(16) 0.0085(13) -0.0030(19)
F6A 0.124(4) 0.0397(13) 0.046(2) 0.0041(14) 0.0046(19) -0.0163(15)
Sb2 0.0857(3) 0.03156(17) 0.01913(13) -0.0072(4) 0.00718(18) -0.0005(6)
F1B 0.142(3) 0.0273(13) 0.065(2) -0.0142(14) 0.028(2) 0.0126(16)
F2B 0.0864(11) 0.0597(18) 0.0471(13) 0.0018(14) 0.0250(11) 0.0139(12)
F3B 0.110(2) 0.057(2) 0.0507(15) 0.0110(15) 0.0439(14) 0.005(2)
F4B 0.167(4) 0.0265(12) 0.046(2) -0.0060(14) 0.014(2) 0.0167(15)
F5B 0.0864(11) 0.0597(18) 0.0471(13) 0.0018(14) 0.0250(11) 0.0139(12)
F6B 0.0905(19) 0.081(3) 0.0306(14) -0.0089(16) 0.0248(13) -0.015(2)
Sb3 0.01464(14) 0.0433(2) 0.01801(16) 0.0010(6) -0.00781(14) 0.0171(4)
F1C 0.098(3) 0.0288(13) 0.066(2) -0.0057(14) -0.0517(18) 0.0046(15)
F2C 0.0415(14) 0.052(3) 0.0386(16) 0.0134(15) -0.0246(12) -0.0207(15)
F3C 0.0289(15) 0.071(2) 0.0314(15) -0.0008(15) 0.0020(13) 0.0194(17)
F4C 0.067(3) 0.0461(13) 0.043(2) -0.0005(14) -0.0072(18) -0.0243(15)
F5C 0.0228(13) 0.084(3) 0.0350(15) -0.0171(17) -0.0090(12) -0.0095(16)
F6C 0.0559(17) 0.144(2) 0.0292(15) -0.0348(16) -0.0098(13) 0.0617(19)
Sb4 0.02025(17) 0.0658(4) 0.01308(17) 0.0027(5) -0.00081(16) -0.0041(5)
F1D 0.113(2) 0.109(2) 0.0549(16) 0.0038(16) -0.0515(15) 0.026(2)
F2D 0.0514(13) 0.145(3) 0.0530(17) -0.0247(19) 0.0316(12) -0.0555(17)
F3D 0.041(2) 0.0816(14) 0.0220(18) -0.0151(13) 0.0117(15) -0.0167(15)
F4D 0.087(2) 0.081(2) 0.0324(15) -0.0120(15) -0.0312(14) 0.0334(19)
F5D 0.0411(13) 0.041(3) 0.1073(19) -0.0218(17) 0.0514(13) -0.0096(14)
F6D 0.046(2) 0.0592(14) 0.044(2) 0.0054(14) -0.0035(17) -0.0197(15)
Sb5 0.0324(2) 0.0416(2) 0.02075(19) 0.0019(7) 0.00217(17) -0.0075(8)
F1E 0.239(6) 0.090(2) 0.0710(17) 0.0561(17) 0.059(2) 0.037(4)
F2E 0.0605(16) 0.058(3) 0.274(3) 0.013(2) -0.0624(18) -0.0053(18)
F3E 0.141(5) 0.0675(15) 0.033(3) -0.0203(14) 0.009(3) 0.016(3)
F6E 0.145(3) 0.060(2) 0.103(2) -0.0443(15) 0.063(3) -0.042(2)
Sb6 0.0483(3) 0.0178(3) 0.0227(2) 0.0000(3) -0.00025(19) -0.0012(3)
F1F 0.0458(10) 0.054(2) 0.109(2) -0.0082(15) -0.0025(10) 0.0206(10)
F2F 0.106(3) 0.0347(14) 0.0619(18) 0.0307(13) -0.052(2) -0.0316(16)
F3F 0.098(3) 0.0584(18) 0.0489(14) -0.0375(13) 0.0251(17) -0.030(2)
F4F 0.0458(10) 0.054(2) 0.109(2) -0.0082(15) -0.0025(10) 0.0206(10)
F5F 0.096(2) 0.0462(14) 0.0676(18) 0.0361(13) -0.059(2) -0.0399(16)
F6F 0.117(3) 0.0760(19) 0.0477(14) -0.0426(13) 0.0365(17) -0.049(2)
Sb7 0.0317(2) 0.0133(4) 0.01864(19) -0.00029(17) 0.00011(18) 0.0045(2)
F1G 0.0430(18) 0.086(2) 0.0607(16) 0.0198(15) -0.0147(14) 0.0287(18)
F2G 0.0260(12) 0.069(2) 0.0356(15) 0.008(2) 0.0009(12) 0.0066(18)
F3G 0.069(3) 0.0579(14) 0.109(2) -0.0572(14) -0.0037(19) -0.0056(16)
F4G 0.089(2) 0.126(2) 0.0433(15) 0.0438(15) -0.0046(15) 0.037(2)
F5G 0.0552(14) 0.067(3) 0.0682(19) -0.0164(18) 0.0352(13) -0.0005(15)
F6G 0.101(3) 0.0352(13) 0.077(2) -0.0325(13) 0.0351(19) -0.0133(16)

loop_
_atom_type_symbol
_atom_type_description
_atom_type_scat_dispersion_real
_atom_type_scat_dispersion_imag
_atom_type_scat_source
C C 0.0033 0.0016 'International Tables Vol C Tables 4.2.6.8 and 6.1.1.4'
H H 0.0000 0.0000 'International Tables Vol C Tables 4.2.6.8 and 6.1.1.4'
F F 0.0171 0.0103 'International Tables Vol C Tables 4.2.6.8 and 6.1.1.4'
Cu Cu 0.3201 1.2651 'International Tables Vol C Tables 4.2.6.8 and 6.1.1.4'
Sb Sb -0.5866 1.5461 'International Tables Vol C Tables 4.2.6.8 and 6.1.1.4'

loop_
_geom_angle_atom_site_label_1
_geom_angle_atom_site_label_2
_geom_angle_atom_site_label_3
_geom_angle
C12 Cu1 C13 85.3(2)
C12 Cu1 C11 35.7(2)
C13 Cu1 C11 120.6(2)
C12 Cu1 C15 155.0(2)
C13 Cu1 C15 119.5(2)
C11 Cu1 C15 119.9(2)
C12 Cu1 C16 119.1(2)
C13 Cu1 C16 155.6(2)
C11 Cu1 C16 83.8(2)
C15 Cu1 C16 36.12(17)
C12 Cu1 C14 121.8(2)
C13 Cu1 C14 36.6(2)
C11 Cu1 C14 156.6(3)
C15 Cu1 C14 83.0(2)
C16 Cu1 C14 119.1(2)
C12 C11 Cu1 71.9(3)
C12 C11 H11A 116.4
Cu1 C11 H11A 116.4
C12 C11 H11B 116.4
Cu1 C11 H11B 116.4
H11A C11 H11B 113.4
C11 C12 Cu1 72.4(3)
C11 C12 H12A 116.3
Cu1 C12 H12A 116.3
C11 C12 H12B 116.3
Cu1 C12 H12B 116.3
H12A C12 H12B 113.3
C14 C13 Cu1 72.7(3)
C14 C13 H13A 116.3
Cu1 C13 H13A 116.3
C14 C13 H13B 116.3
Cu1 C13 H13B 116.3
H13A C13 H13B 113.3
C13 C14 Cu1 70.7(3)
C13 C14 H14A 116.5
Cu1 C14 H14A 116.5
C13 C14 H14B 116.5
Cu1 C14 H14B 116.5
H14A C14 H14B 113.5
C16 C15 Cu1 72.2(3)
C16 C15 H15A 116.4
Cu1 C15 H15A 116.4
C16 C15 H15B 116.3
Cu1 C15 H15B 116.3
H15A C15 H15B 113.3
C15 C16 Cu1 71.6(3)
C15 C16 H16A 116.4
Cu1 C16 H16A 116.4
C15 C16 H16B 116.4
Cu1 C16 H16B 116.4
H16A C16 H16B 113.4
C26 Cu2 C23 155.9(2)
C26 Cu2 C25 36.5(2)
C23 Cu2 C25 119.4(2)
C26 Cu2 C22 119.4(2)
C23 Cu2 C22 84.6(2)
C25 Cu2 C22 155.9(2)
C26 Cu2 C21 84.6(2)
C23 Cu2 C21 119.4(2)
C25 Cu2 C21 121.1(2)
C22 Cu2 C21 35.06(19)
C26 Cu2 C24 119.5(2)
C23 Cu2 C24 36.5(2)
C25 Cu2 C24 83.0(2)
C22 Cu2 C24 121.0(2)
C21 Cu2 C24 155.9(2)
C22 C21 Cu2 72.4(3)
C22 C21 H21A 116.4
Cu2 C21 H21A 116.3
C22 C21 H21B 116.3
Cu2 C21 H21B 116.3
H21A C21 H21B 113.3
C21 C22 Cu2 72.6(3)
C21 C22 H22A 116.4
Cu2 C22 H22A 116.3
C21 C22 H22B 116.2
Cu2 C22 H22B 116.3
H22A C22 H22B 113.3
C24 C23 Cu2 72.9(3)
C24 C23 H23A 116.3
Cu2 C23 H23A 116.3
C24 C23 H23B 116.3
Cu2 C23 H23B 116.3
H23A C23 H23B 113.3
C23 C24 Cu2 70.6(3)
C23 C24 H24A 116.6
Cu2 C24 H24A 116.6
C23 C24 H24B 116.6
Cu2 C24 H24B 116.6
H24A C24 H24B 113.6
C26 C25 Cu2 71.6(3)
C26 C25 H25A 116.4
Cu2 C25 H25A 116.4
C26 C25 H25B 116.4
Cu2 C25 H25B 116.4
H25A C25 H25B 113.4
C25 C26 Cu2 71.8(3)
C25 C26 H26A 116.4
Cu2 C26 H26A 116.4
C25 C26 H26B 116.4
Cu2 C26 H26B 116.4
H26A C26 H26B 113.4
C31 Cu3 C32 35.53(19)
C31 Cu3 C33 120.6(2)
C32 Cu3 C33 85.16(18)
C31 Cu3 C35 120.0(2)
C32 Cu3 C35 155.5(2)
C33 Cu3 C35 119.1(2)
C31 Cu3 C34 156.9(2)
C32 Cu3 C34 121.4(2)
C33 Cu3 C34 36.38(19)
C35 Cu3 C34 83.1(2)
C31 Cu3 C36 83.9(2)
C32 Cu3 C36 119.4(2)
C33 Cu3 C36 155.5(2)
C35 Cu3 C36 36.45(18)
C34 Cu3 C36 119.1(2)
C32 C31 Cu3 72.2(3)
C32 C31 H31A 116.3
Cu3 C31 H31A 116.4
C32 C31 H31B 116.4
Cu3 C31 H31B 116.3
H31A C31 H31B 113.3
C31 C32 Cu3 72.2(3)
C31 C32 H32A 116.3
Cu3 C32 H32A 116.3
C31 C32 H32B 116.4
Cu3 C32 H32B 116.4
H32A C32 H32B 113.3
C34 C33 Cu3 72.5(3)
C34 C33 H33A 116.3
Cu3 C33 H33A 116.3
C34 C33 H33B 116.3
Cu3 C33 H33B 116.3
H33A C33 H33B 113.3
C33 C34 Cu3 71.1(3)
C33 C34 H34A 116.5
Cu3 C34 H34A 116.5
C33 C34 H34B 116.5
Cu3 C34 H34B 116.5
H34A C34 H34B 113.5
C36 C35 Cu3 71.9(3)
C36 C35 H35A 116.3
Cu3 C35 H35A 116.4
C36 C35 H35B 116.4
Cu3 C35 H35B 116.4
H35A C35 H35B 113.4
C35 C36 Cu3 71.6(3)
C35 C36 H36A 116.4
Cu3 C36 H36A 116.4
C35 C36 H36B 116.5
Cu3 C36 H36B 116.4
H36A C36 H36B 113.4
C46 Cu4 C45 36.47(19)
C46 Cu4 C41 84.63(19)
C45 Cu4 C41 121.0(2)
C46 Cu4 C42 119.9(2)
C45 Cu4 C42 155.9(2)
C41 Cu4 C42 35.28(19)
C46 Cu4 C43 155.6(2)
C45 Cu4 C43 119.5(2)
C41 Cu4 C43 119.6(2)
C42 Cu4 C43 84.4(2)
C46 Cu4 C44 119.2(2)
C45 Cu4 C44 83.4(2)
C41 Cu4 C44 155.4(2)
C42 Cu4 C44 120.7(2)
C43 Cu4 C44 36.38(19)
C42 C41 Cu4 72.4(3)
C42 C41 H41A 116.3
Cu4 C41 H41A 116.3
C42 C41 H41B 116.3
Cu4 C41 H41B 116.3
H41A C41 H41B 113.3
C41 C42 Cu4 72.4(3)
C41 C42 H42A 116.3
Cu4 C42 H42A 116.3
C41 C42 H42B 116.3
Cu4 C42 H42B 116.3
H42A C42 H42B 113.3
C44 C43 Cu4 72.4(3)
C44 C43 H43A 116.3
Cu4 C43 H43A 116.3
C44 C43 H43B 116.3
Cu4 C43 H43B 116.3
H43A C43 H43B 113.3
C43 C44 Cu4 71.2(3)
C43 C44 H44A 116.5
Cu4 C44 H44A 116.5
C43 C44 H44B 116.5
Cu4 C44 H44B 116.5
H44A C44 H44B 113.5
C46 C45 Cu4 71.6(3)
C46 C45 H45A 116.4
Cu4 C45 H45A 116.4
C46 C45 H45B 116.4
Cu4 C45 H45B 116.4
H45A C45 H45B 113.4
C45 C46 Cu4 71.9(3)
C45 C46 H46A 116.4
Cu4 C46 H46A 116.4
C45 C46 H46B 116.4
Cu4 C46 H46B 116.4
H46A C46 H46B 113.4
C55 Cu5 C52 155.6(2)
C55 Cu5 C51 120.6(2)
C52 Cu5 C51 35.3(2)
C55 Cu5 C53 119.2(2)
C52 Cu5 C53 85.0(2)
C51 Cu5 C53 120.2(2)
C55 Cu5 C56 36.19(17)
C52 Cu5 C56 119.6(2)
C51 Cu5 C56 84.4(2)
C53 Cu5 C56 155.3(2)
C55 Cu5 C54 83.5(2)
C52 Cu5 C54 120.9(2)
C51 Cu5 C54 155.4(3)
C53 Cu5 C54 36.3(2)
C56 Cu5 C54 119.4(2)
C52 C51 Cu5 72.2(3)
C52 C51 H51A 116.4
Cu5 C51 H51A 116.4
C52 C51 H51B 116.3
Cu5 C51 H51B 116.3
H51A C51 H51B 113.3
C51 C52 Cu5 72.4(3)
C51 C52 H52A 116.3
Cu5 C52 H52A 116.3
C51 C52 H52B 116.3
Cu5 C52 H52B 116.3
H52A C52 H52B 113.3
C54 C53 Cu5 72.5(3)
C54 C53 H53A 116.3
Cu5 C53 H53A 116.3
C54 C53 H53B 116.3
Cu5 C53 H53B 116.3
H53A C53 H53B 113.3
C53 C54 Cu5 71.1(3)
C53 C54 H54A 116.5
Cu5 C54 H54A 116.5
C53 C54 H54B 116.5
Cu5 C54 H54B 116.5
H54A C54 H54B 113.5
C56 C55 Cu5 72.5(3)
C56 C55 H55A 116.3
Cu5 C55 H55A 116.3
C56 C55 H55B 116.3
Cu5 C55 H55B 116.3
H55A C55 H55B 113.3
C55 C56 Cu5 71.3(3)
C55 C56 H56A 116.5
Cu5 C56 H56A 116.5
C55 C56 H56B 116.5
Cu5 C56 H56B 116.5
H56A C56 H56B 113.5
C66 Cu6 C65 36.9(2)
C66 Cu6 C61 83.8(2)
C65 Cu6 C61 120.8(2)
C66 Cu6 C62 119.9(3)
C65 Cu6 C62 156.8(2)
C61 Cu6 C62 36.1(2)
C66 Cu6 C63 156.5(3)
C65 Cu6 C63 119.7(3)
C61 Cu6 C63 119.6(3)
C62 Cu6 C63 83.5(3)
C66 Cu6 C64 120.0(3)
C65 Cu6 C64 83.0(2)
C61 Cu6 C64 156.1(2)
C62 Cu6 C64 120.1(2)
C63 Cu6 C64 36.7(3)
C62 C61 Cu6 72.2(4)
C62 C61 H61A 116.4
Cu6 C61 H61A 116.4
C62 C61 H61B 116.4
Cu6 C61 H61B 116.4
H61A C61 H61B 113.3
C61 C62 Cu6 71.8(4)
C61 C62 H62A 116.4
Cu6 C62 H62A 116.4
C61 C62 H62B 116.4
Cu6 C62 H62B 116.4
H62A C62 H62B 113.4
C64 C63 Cu6 72.3(3)
C64 C63 H63A 116.3
Cu6 C63 H63A 116.3
C64 C63 H63B 116.3
Cu6 C63 H63B 116.3
H63A C63 H63B 113.3
C63 C64 Cu6 71.0(4)
C63 C64 H64A 116.5
Cu6 C64 H64A 116.5
C63 C64 H64B 116.5
Cu6 C64 H64B 116.5
H64A C64 H64B 113.5
C66 C65 Cu6 71.5(3)
C66 C65 H65A 116.4
Cu6 C65 H65A 116.4
C66 C65 H65B 116.5
Cu6 C65 H65B 116.5
H65A C65 H65B 113.4
C65 C66 Cu6 71.6(3)
C65 C66 H66A 116.4
Cu6 C66 H66A 116.4
C65 C66 H66B 116.4
Cu6 C66 H66B 116.4
H66A C66 H66B 113.4
C75 Cu7 C76 36.5(2)
C75 Cu7 C71 120.1(2)
C76 Cu7 C71 85.1(2)
C75 Cu7 C72 155.3(2)
C76 Cu7 C72 119.8(2)
C71 Cu7 C72 35.22(19)
C75 Cu7 C73 120.4(2)
C76 Cu7 C73 154.9(3)
C71 Cu7 C73 119.3(2)
C72 Cu7 C73 84.2(2)
C75 Cu7 C74 84.3(2)
C76 Cu7 C74 119.6(2)
C71 Cu7 C74 155.3(2)
C72 Cu7 C74 120.3(2)
C73 Cu7 C74 36.1(2)
C72 C71 Cu7 72.6(3)
C72 C71 H71A 116.3
Cu7 C71 H71A 116.3
C72 C71 H71B 116.3
Cu7 C71 H71B 116.3
H71A C71 H71B 113.3
C71 C72 Cu7 72.2(3)
C71 C72 H72A 116.3
Cu7 C72 H72A 116.3
C71 C72 H72B 116.4
Cu7 C72 H72B 116.4
H72A C72 H72B 113.3
C74 C73 Cu7 72.8(3)
C74 C73 H73A 116.3
Cu7 C73 H73A 116.3
C74 C73 H73B 116.3
Cu7 C73 H73B 116.3
H73A C73 H73B 113.3
C73 C74 Cu7 71.1(3)
C73 C74 H74A 116.5
Cu7 C74 H74A 116.5
C73 C74 H74B 116.5
Cu7 C74 H74B 116.5
H74A C74 H74B 113.5
C76 C75 Cu7 72.1(3)
C76 C75 H75A 116.4
Cu7 C75 H75A 116.4
C76 C75 H75B 116.4
Cu7 C75 H75B 116.4
H75A C75 H75B 113.4
C75 C76 Cu7 71.4(3)
C75 C76 H76A 116.5
Cu7 C76 H76A 116.5
C75 C76 H76B 116.5
Cu7 C76 H76B 116.5
H76A C76 H76B 113.5
F3A Sb1 F5A 91.1(2)
F3A Sb1 F1A 90.5(2)
F5A Sb1 F1A 90.66(17)
F3A Sb1 F2A 90.8(2)
F5A Sb1 F2A 178.1(3)
F1A Sb1 F2A 89.68(17)
F3A Sb1 F4A 90.6(2)
F5A Sb1 F4A 90.03(17)
F1A Sb1 F4A 178.6(3)
F2A Sb1 F4A 89.59(18)
F3A Sb1 F6A 179.7(2)
F5A Sb1 F6A 89.2(2)
F1A Sb1 F6A 89.6(2)
F2A Sb1 F6A 88.9(2)
F4A Sb1 F6A 89.2(2)
F2B Sb2 F6B 87.9(2)
F2B Sb2 F1B 88.8(4)
F6B Sb2 F1B 95.6(3)
F2B Sb2 F5B 175.6(4)
F6B Sb2 F5B 89.0(2)
F1B Sb2 F5B 88.5(3)
F2B Sb2 F4B 94.6(4)
F6B Sb2 F4B 89.7(3)
F1B Sb2 F4B 173.8(4)
F5B Sb2 F4B 88.4(3)
F2B Sb2 F3B 92.9(2)
F6B Sb2 F3B 176.9(3)
F1B Sb2 F3B 87.4(3)
F5B Sb2 F3B 90.4(2)
F4B Sb2 F3B 87.2(3)
F4C Sb3 F6C 88.6(3)
F4C Sb3 F5C 90.3(3)
F6C Sb3 F5C 91.0(2)
F4C Sb3 F3C 91.9(3)
F6C Sb3 F3C 179.0(2)
F5C Sb3 F3C 89.95(19)
F4C Sb3 F2C 91.9(3)
F6C Sb3 F2C 88.9(2)
F5C Sb3 F2C 177.8(3)
F3C Sb3 F2C 90.2(2)
F4C Sb3 F1C 178.8(3)
F6C Sb3 F1C 91.1(3)
F5C Sb3 F1C 88.6(3)
F3C Sb3 F1C 88.5(3)
F2C Sb3 F1C 89.2(3)
F4D Sb4 F5D 90.6(2)
F4D Sb4 F2D 92.2(3)
F5D Sb4 F2D 176.8(3)
F4D Sb4 F3D 91.2(2)
F5D Sb4 F3D 90.9(2)
F2D Sb4 F3D 90.6(3)
F4D Sb4 F1D 179.0(3)
F5D Sb4 F1D 88.5(2)
F2D Sb4 F1D 88.7(3)
F3D Sb4 F1D 89.1(3)
F4D Sb4 F6D 89.2(3)
F5D Sb4 F6D 89.8(2)
F2D Sb4 F6D 88.8(3)
F3D Sb4 F6D 179.2(2)
F1D Sb4 F6D 90.5(3)
F5E Sb5 F3E 92.9(5)
F5E Sb5 F1E 90.9(4)
F3E Sb5 F1E 90.7(3)
F5E Sb5 F4E 89.5(4)
F3E Sb5 F4E 90.5(3)
F1E Sb5 F4E 178.7(3)
F5E Sb5 F2E 176.4(5)
F3E Sb5 F2E 90.7(4)
F1E Sb5 F2E 88.8(4)
F4E Sb5 F2E 90.7(4)
F5E Sb5 F6E 90.7(5)
F3E Sb5 F6E 175.9(3)
F1E Sb5 F6E 91.1(3)
F4E Sb5 F6E 87.7(3)
F2E Sb5 F6E 85.7(4)
F5F Sb6 F3F 90.3(2)
F5F Sb6 F2F 176.2(3)
F3F Sb6 F2F 92.3(2)
F5F Sb6 F6F 90.7(2)
F3F Sb6 F6F 178.1(3)
F2F Sb6 F6F 86.6(2)
F5F Sb6 F4F 88.3(4)
F3F Sb6 F4F 91.1(3)
F2F Sb6 F4F 94.4(4)
F6F Sb6 F4F 90.5(3)
F5F Sb6 F1F 93.7(3)
F3F Sb6 F1F 87.7(3)
F2F Sb6 F1F 83.7(3)
F6F Sb6 F1F 90.6(3)
F4F Sb6 F1F 177.7(3)
F6G Sb7 F4G 90.8(3)
F6G Sb7 F5G 90.9(3)
F4G Sb7 F5G 91.0(3)
F6G Sb7 F2G 88.4(4)
F4G Sb7 F2G 91.7(3)
F5G Sb7 F2G 177.2(2)
F6G Sb7 F3G 177.8(3)
F4G Sb7 F3G 91.3(3)
F5G Sb7 F3G 90.0(3)
F2G Sb7 F3G 90.7(4)
F6G Sb7 F1G 89.8(3)
F4G Sb7 F1G 179.4(3)
F5G Sb7 F1G 88.9(2)
F2G Sb7 F1G 88.4(3)
F3G Sb7 F1G 88.2(3)

loop_
_geom_bond_atom_site_label_1
_geom_bond_atom_site_label_2
_geom_bond_distance
Cu1 C12 2.179(5)
Cu1 C13 2.186(6)
Cu1 C11 2.185(5)
Cu1 C15 2.195(5)
Cu1 C16 2.202(5)
Cu1 C14 2.211(5)
C11 C12 1.338(7)
C11 H11A 0.9900
C11 H11B 0.9900
C12 H12A 0.9900
C12 H12B 0.9900
C13 C14 1.380(7)
C13 H13A 0.9900
C13 H13B 0.9900
C14 H14A 0.9900
C14 H14B 0.9900
C15 C16 1.363(6)
C15 H15A 0.9900
C15 H15B 0.9900
C16 H16A 0.9900
C16 H16B 0.9900
Cu2 C26 2.182(5)
Cu2 C23 2.185(5)
Cu2 C25 2.185(5)
Cu2 C22 2.196(5)
Cu2 C21 2.198(5)
Cu2 C24 2.213(5)
C21 C22 1.323(7)
C21 H21A 0.9900
C21 H21B 0.9900
C22 H22A 0.9900
C22 H22B 0.9900
C23 C24 1.377(8)
C23 H23A 0.9900
C23 H23B 0.9900
C24 H24A 0.9900
C24 H24B 0.9900
C25 C26 1.368(7)
C25 H25A 0.9900
C25 H25B 0.9900
C26 H26A 0.9900
C26 H26B 0.9900
Cu3 C31 2.186(5)
Cu3 C32 2.186(5)
Cu3 C33 2.188(5)
Cu3 C35 2.196(5)
Cu3 C34 2.207(5)
Cu3 C36 2.200(5)
C31 C32 1.334(7)
C31 H31A 0.9900
C31 H31B 0.9900
C32 H32A 0.9900
C32 H32B 0.9900
C33 C34 1.372(7)
C33 H33A 0.9900
C33 H33B 0.9900
C34 H34A 0.9900
C34 H34B 0.9900
C35 C36 1.375(7)
C35 H35A 0.9900
C35 H35B 0.9900
C36 H36A 0.9900
C36 H36B 0.9900
Cu4 C46 2.179(5)
Cu4 C45 2.182(4)
Cu4 C41 2.191(5)
Cu4 C42 2.191(5)
Cu4 C43 2.198(5)
Cu4 C44 2.214(5)
C41 C42 1.328(7)
C41 H41A 0.9900
C41 H41B 0.9900
C42 H42A 0.9900
C42 H42B 0.9900
C43 C44 1.378(7)
C43 H43A 0.9900
C43 H43B 0.9900
C44 H44A 0.9900
C44 H44B 0.9900
C45 C46 1.364(7)
C45 H45A 0.9900
C45 H45B 0.9900
C46 H46A 0.9900
C46 H46B 0.9900
Cu5 C55 2.184(5)
Cu5 C52 2.190(6)
Cu5 C51 2.193(5)
Cu5 C53 2.195(6)
Cu5 C56 2.200(5)
Cu5 C54 2.213(5)
C51 C52 1.330(8)
C51 H51A 0.9900
C51 H51B 0.9900
C52 H52A 0.9900
C52 H52B 0.9900
C53 C54 1.375(7)
C53 H53A 0.9900
C53 H53B 0.9900
C54 H54A 0.9900
C54 H54B 0.9900
C55 C56 1.362(6)
C55 H55A 0.9900
C55 H55B 0.9900
C56 H56A 0.9900
C56 H56B 0.9900
Cu6 C66 2.176(5)
Cu6 C65 2.178(6)
Cu6 C61 2.183(7)
Cu6 C62 2.188(7)
Cu6 C63 2.194(5)
Cu6 C64 2.209(6)
C61 C62 1.353(8)
C61 H61A 0.9900
C61 H61B 0.9900
C62 H62A 0.9900
C62 H62B 0.9900
C63 C64 1.385(9)
C63 H63A 0.9900
C63 H63B 0.9900
C64 H64A 0.9900
C64 H64B 0.9900
C65 C66 1.379(9)
C65 H65A 0.9900
C65 H65B 0.9900
C66 H66A 0.9900
C66 H66B 0.9900
Cu7 C75 2.179(5)
Cu7 C76 2.187(5)
Cu7 C71 2.191(5)
Cu7 C72 2.196(5)
Cu7 C73 2.197(5)
Cu7 C74 2.218(6)
C71 C72 1.327(7)
C71 H71A 0.9900
C71 H71B 0.9900
C72 H72A 0.9900
C72 H72B 0.9900
C73 C74 1.369(8)
C73 H73A 0.9900
C73 H73B 0.9900
C74 H74A 0.9900
C74 H74B 0.9900
C75 C76 1.369(7)
C75 H75A 0.9900
C75 H75B 0.9900
C76 H76A 0.9900
C76 H76B 0.9900
Sb1 F3A 1.848(5)
Sb1 F5A 1.855(4)
Sb1 F1A 1.865(4)
Sb1 F2A 1.865(4)
Sb1 F4A 1.871(4)
Sb1 F6A 1.881(5)
Sb2 F2B 1.749(5)
Sb2 F6B 1.845(5)
Sb2 F1B 1.849(5)
Sb2 F5B 1.878(5)
Sb2 F4B 1.884(4)
Sb2 F3B 1.893(5)
Sb3 F4C 1.852(5)
Sb3 F6C 1.862(5)
Sb3 F5C 1.863(4)
Sb3 F3C 1.869(4)
Sb3 F2C 1.876(4)
Sb3 F1C 1.879(5)
Sb4 F4D 1.857(5)
Sb4 F5D 1.863(4)
Sb4 F2D 1.862(4)
Sb4 F3D 1.866(5)
Sb4 F1D 1.868(6)
Sb4 F6D 1.873(5)
Sb5 F5E 1.824(5)
Sb5 F3E 1.853(5)
Sb5 F1E 1.856(6)
Sb5 F4E 1.866(6)
Sb5 F2E 1.867(5)
Sb5 F6E 1.877(5)
Sb6 F5F 1.853(5)
Sb6 F3F 1.860(5)
Sb6 F2F 1.866(5)
Sb6 F6F 1.865(5)
Sb6 F4F 1.869(4)
Sb6 F1F 1.898(4)
Sb7 F6G 1.849(5)
Sb7 F4G 1.845(5)
Sb7 F5G 1.851(5)
Sb7 F2G 1.868(4)
Sb7 F3G 1.880(5)
Sb7 F1G 1.887(5)
